data_2243606
loop_
_publ_author_name
'Soriano, Josemaria S.'
'Galeas, Bryan E.'
'Garrett, Paul'
'Flores, Ryan A.'
'Pinedo, Juan L.'
'Kohlgruber, Tsuyoshi A.'
'Felton, Daniel'
'Adelani, Pius O.'

_publ_section_title
;
 <i>In situ</i> decarbonylation of <i>N</i>,<i>N</i>-dimethylformamide to
 form dimethylammonium cations in the hybrid framework compound
 {[(CH~3~)~2~NH~2~]~2~[Zn{O~3~PC~6~H~2~(OH)~2~PO~3~}]}~<i>n~</i>
;
_journal_coeditor_code HB7847
_journal_issue 10
_journal_name_full 'Acta Crystallographica Section E'
_journal_page_first 1540
_journal_page_last 1543
_journal_paper_doi 10.1107/S2056989019012969
_journal_volume 75
_journal_year 2019
_chemical_formula_iupac '(C2 H8 N)2 [Zn (C6 H4 O8 P2)]'
_chemical_formula_moiety 'C10 H20 N2 O8 P2 Zn'
_chemical_formula_sum 'C10 H20 N2 O8 P2 Zn'
_chemical_formula_weight 423.59
_chemical_name_systematic
;
Poly[bis(dimethylammonium)
[(\m~4~-2,5-dihydroxybenzene-1,4-diphosphonato)zinc(II)]]
;
_space_group_crystal_system monoclinic
_space_group_IT_number 14
_space_group_name_Hall '-P 2yn'
_space_group_name_H-M_alt 'P 1 21/n 1'
_atom_sites_solution_hydrogens difmap
_atom_sites_solution_primary dual
_atom_sites_solution_secondary difmap
_audit_creation_method SHELXL-2016/6
_cell_angle_alpha 90
_cell_angle_beta 97.3380(10)
_cell_angle_gamma 90
_cell_formula_units_Z 4
_cell_length_a 8.8455(5)
_cell_length_b 16.4492(9)
_cell_length_c 11.2721(6)
_cell_measurement_reflns_used 8723
_cell_measurement_temperature 220(2)
_cell_measurement_theta_max 28.75
_cell_measurement_theta_min 2.20
_cell_volume 1626.67(15)
_computing_cell_refinement
;
SAINT (Bruker, 2015)
;
_computing_data_collection
;
APEX3 (Bruker, 2015)
;
_computing_data_reduction
;
SAINT (Bruker, 2015)
;
_computing_molecular_graphics
;
XP in SHELXTL (Sheldrick, 2008a)
;
_computing_publication_material
;
<i>CIFTAB</i> (Sheldrick, 2008b)
;
_computing_structure_refinement
;
<i>SHELXL2016/6</i> (Sheldrick, 2015b)
;
_computing_structure_solution
;
<i>SHELXT2014/2</i> (Sheldrick, 2015a)
;
_diffrn_ambient_temperature 220(2)
_diffrn_detector_area_resol_mean 8.33
_diffrn_measured_fraction_theta_full 1.000
_diffrn_measured_fraction_theta_max 0.936
_diffrn_measurement_device_type 'Bruker APEXII'
_diffrn_measurement_method 'combination of \w and \f-scans '
_diffrn_radiation_type MoK\a
_diffrn_radiation_wavelength 0.71073
_diffrn_reflns_av_R_equivalents 0.0267
_diffrn_reflns_av_unetI/netI 0.0214
_diffrn_reflns_limit_h_max 11
_diffrn_reflns_limit_h_min -11
_diffrn_reflns_limit_k_max 21
_diffrn_reflns_limit_k_min -22
_diffrn_reflns_limit_l_max 14
_diffrn_reflns_limit_l_min -14
_diffrn_reflns_number 19692
_diffrn_reflns_theta_full 25.242
_diffrn_reflns_theta_max 28.969
_diffrn_reflns_theta_min 2.203
_diffrn_source 'Incoatec micro-focus'
_exptl_absorpt_coefficient_mu 1.748
_exptl_absorpt_correction_T_max 0.7458
_exptl_absorpt_correction_T_min 0.7055
_exptl_absorpt_correction_type multi-scan
_exptl_absorpt_process_details
;
(SADABS; Krause <i>et al.</i>,  2015)
;
_exptl_crystal_colour colorless
_exptl_crystal_density_diffrn 1.730
_exptl_crystal_density_method 'not measured'
_exptl_crystal_description block
_exptl_crystal_F_000 872
_exptl_crystal_size_max 0.090
_exptl_crystal_size_mid 0.030
_exptl_crystal_size_min 0.030
_refine_diff_density_max 0.422
_refine_diff_density_min -0.308
_refine_ls_extinction_method none
_refine_ls_goodness_of_fit_ref 1.052
_refine_ls_hydrogen_treatment refall
_refine_ls_matrix_type full
_refine_ls_number_parameters 288
_refine_ls_number_reflns 4040
_refine_ls_number_restraints 1
_refine_ls_restrained_S_all 1.052
_refine_ls_R_factor_all 0.0273
_refine_ls_R_factor_gt 0.0219
_refine_ls_shift/su_max 0.002
_refine_ls_shift/su_mean 0.000
_refine_ls_structure_factor_coef Fsqd
_refine_ls_weighting_details 'w=1/[\s^2^(Fo^2^)+(0.0327P)^2^+0.4955P] where P=(Fo^2^+2Fc^2^)/3'
_refine_ls_weighting_scheme calc
_refine_ls_wR_factor_gt 0.0573
_refine_ls_wR_factor_ref 0.0596
_reflns_number_gt 3582
_reflns_number_total 4040
_reflns_threshold_expression 'I > 2\s(I)'
_cod_data_source_file hb7847sup1.cif
_cod_data_source_block I
_cod_original_sg_symbol_H-M 'P 21/n'
_cod_database_code 2243606
_shelx_space_group_comment
;
The symmetry employed for this shelxl refinement is uniquely defined
by the following loop, which should always be used as a source of
symmetry information in preference to the above space-group names.
They are only intended as comments.
;
_shelx_estimated_absorpt_t_min 0.859
_shelx_estimated_absorpt_t_max 0.949

loop_
_space_group_symop_operation_xyz
'x, y, z'
'-x+1/2, y+1/2, -z+1/2'
'-x, -y, -z'
'x-1/2, -y-1/2, z-1/2'

loop_
_atom_site_type_symbol
_atom_site_label
_atom_site_fract_x
_atom_site_fract_y
_atom_site_fract_z
_atom_site_U_iso_or_equiv
_atom_site_adp_type
_atom_site_calc_flag
_atom_site_occupancy
_atom_site_disorder_assembly
_atom_site_disorder_group
Zn Zn1 0.73693(2) 0.50748(2) -0.00920(2) 0.01208(6) Uani d 1 . .
P P1 0.53496(4) 0.52463(2) 0.21300(3) 0.01348(9) Uani d 1 . .
P P2 0.52017(4) 0.86078(2) 0.50529(3) 0.01240(8) Uani d 1 . .
O O1 0.61568(13) 0.54669(7) 0.10670(10) 0.0251(3) Uani d 1 . .
O O2 0.61879(14) 0.46378(7) 0.29864(11) 0.0241(3) Uani d 1 . .
O O3 0.37005(12) 0.49818(6) 0.17307(10) 0.0173(2) Uani d 1 . .
O O4 0.66080(13) 0.90494(6) 0.47282(10) 0.0217(2) Uani d 1 . .
O O5 0.37382(13) 0.90513(7) 0.45507(10) 0.0220(2) Uani d 1 . .
O O6 0.53036(13) 0.84096(7) 0.63713(9) 0.0216(2) Uani d 1 . .
O O7 0.31114(15) 0.80860(7) 0.26689(12) 0.0287(3) Uani d 1 . .
O O8 0.71416(17) 0.57148(8) 0.45775(13) 0.0382(4) Uani d 1 . .
C C1 0.52417(16) 0.61778(9) 0.29782(13) 0.0137(3) Uani d 1 . .
C C2 0.42525(17) 0.67996(9) 0.25376(13) 0.0161(3) Uani d 1 . .
C C3 0.41615(17) 0.75253(9) 0.31601(13) 0.0155(3) Uani d 1 . .
C C4 0.51147(16) 0.76540(8) 0.42426(13) 0.0128(3) Uani d 1 . .
C C5 0.60872(17) 0.70290(9) 0.46917(14) 0.0176(3) Uani d 1 . .
C C6 0.61546(17) 0.62969(9) 0.40804(14) 0.0186(3) Uani d 1 . .
C C7 0.5494(3) 0.29794(13) 0.13241(19) 0.0387(5) Uani d 1 . .
N N1 0.57872(18) 0.30131(9) 0.26452(15) 0.0277(3) Uani d 1 . .
C C8 0.7362(3) 0.27776(15) 0.3120(2) 0.0443(5) Uani d 1 . .
C C9 0.5188(3) 1.01513(14) 0.8070(2) 0.0356(4) Uani d 1 . .
N N2 0.63088(18) 0.94927(9) 0.80290(13) 0.0246(3) Uani d 1 . .
C C10 0.6615(3) 0.90359(13) 0.91563(18) 0.0371(5) Uani d 1 . .
H H1A 0.568(2) 0.3527(14) 0.287(2) 0.038(6) Uiso d 1 . .
H H1B 0.515(2) 0.2695(14) 0.2980(19) 0.037(6) Uiso d 1 . .
H H2A 0.360(2) 0.6731(12) 0.1787(17) 0.026(5) Uiso d 1 . .
H H2B 0.709(3) 0.9705(14) 0.783(2) 0.041(6) Uiso d 1 . .
H H2C 0.588(3) 0.9111(15) 0.735(2) 0.054(7) Uiso d 1 . .
H H5A 0.676(2) 0.7101(11) 0.5433(17) 0.024(5) Uiso d 1 . .
H H7A 0.306(3) 0.8427(16) 0.316(2) 0.050(7) Uiso d 1 . .
H H7B 0.450(3) 0.3113(17) 0.109(2) 0.071(9) Uiso d 1 . .
H H7C 0.620(2) 0.3284(16) 0.101(2) 0.055(7) Uiso d 1 . .
H H7D 0.566(3) 0.2430(15) 0.109(2) 0.044(6) Uiso d 1 . .
H H8A 0.691(3) 0.5308(18) 0.410(3) 0.064(8) Uiso d 1 . .
H H8B 0.806(3) 0.3177(15) 0.281(2) 0.052(7) Uiso d 1 . .
H H8C 0.750(3) 0.2805(15) 0.402(2) 0.053(7) Uiso d 1 . .
H H8D 0.748(3) 0.2232(16) 0.278(2) 0.056(7) Uiso d 1 . .
H H9A 0.501(2) 1.0337(13) 0.729(2) 0.036(6) Uiso d 1 . .
H H9B 0.569(3) 1.0562(16) 0.869(2) 0.054(7) Uiso d 1 . .
H H9C 0.431(3) 0.9924(13) 0.828(2) 0.042(7) Uiso d 1 . .
H H10A 0.719(4) 0.936(2) 0.970(3) 0.088(11) Uiso d 1 . .
H H10B 0.564(4) 0.8940(17) 0.947(3) 0.077(9) Uiso d 1 . .
H H10C 0.716(3) 0.8557(17) 0.902(2) 0.062(8) Uiso d 1 . .

loop_
_atom_site_aniso_label
_atom_site_aniso_U_11
_atom_site_aniso_U_22
_atom_site_aniso_U_33
_atom_site_aniso_U_12
_atom_site_aniso_U_13
_atom_site_aniso_U_23
Zn1 0.01243(9) 0.01005(9) 0.01414(9) -0.00104(6) 0.00319(6) -0.00073(6)
P1 0.01327(18) 0.01165(17) 0.01539(18) 0.00072(13) 0.00134(14) -0.00453(14)
P2 0.01391(18) 0.00907(17) 0.01421(18) 0.00096(13) 0.00174(14) -0.00254(13)
O1 0.0271(6) 0.0243(6) 0.0268(6) -0.0033(5) 0.0146(5) -0.0084(5)
O2 0.0287(6) 0.0141(5) 0.0268(6) 0.0053(5) -0.0070(5) -0.0053(5)
O3 0.0153(5) 0.0196(5) 0.0167(5) -0.0027(4) 0.0006(4) -0.0046(4)
O4 0.0219(6) 0.0142(5) 0.0302(6) -0.0051(4) 0.0085(5) -0.0057(4)
O5 0.0210(6) 0.0185(5) 0.0253(6) 0.0094(4) -0.0018(5) -0.0068(5)
O6 0.0331(6) 0.0162(5) 0.0152(5) -0.0024(5) 0.0023(5) -0.0024(4)
O7 0.0350(7) 0.0169(6) 0.0293(7) 0.0113(5) -0.0149(5) -0.0073(5)
O8 0.0463(8) 0.0237(7) 0.0367(8) 0.0212(6) -0.0249(6) -0.0140(6)
C1 0.0132(7) 0.0125(7) 0.0156(7) 0.0004(5) 0.0019(5) -0.0032(5)
C2 0.0177(7) 0.0144(7) 0.0152(7) -0.0005(6) -0.0020(6) -0.0025(6)
C3 0.0158(7) 0.0123(6) 0.0176(7) 0.0023(5) -0.0005(6) 0.0002(5)
C4 0.0142(7) 0.0105(6) 0.0141(7) -0.0008(5) 0.0029(5) -0.0016(5)
C5 0.0184(7) 0.0160(7) 0.0168(7) 0.0018(6) -0.0032(6) -0.0032(6)
C6 0.0192(7) 0.0147(7) 0.0207(8) 0.0062(6) -0.0028(6) -0.0032(6)
C7 0.0482(13) 0.0331(11) 0.0375(11) -0.0098(10) 0.0162(10) -0.0045(9)
N1 0.0312(8) 0.0175(7) 0.0373(9) -0.0035(6) 0.0154(7) -0.0030(6)
C8 0.0363(11) 0.0374(12) 0.0601(16) 0.0052(9) 0.0091(11) -0.0063(11)
C9 0.0353(11) 0.0405(11) 0.0326(11) 0.0034(9) 0.0096(9) 0.0022(9)
N2 0.0254(8) 0.0297(8) 0.0202(7) -0.0096(6) 0.0087(6) -0.0050(6)
C10 0.0577(14) 0.0300(10) 0.0236(9) 0.0000(10) 0.0052(9) -0.0045(8)

loop_
_atom_type_symbol
_atom_type_description
_atom_type_scat_dispersion_real
_atom_type_scat_dispersion_imag
_atom_type_scat_source
C C 0.0033 0.0016 'International Tables Vol C Tables 4.2.6.8 and 6.1.1.4'
H H 0.0000 0.0000 'International Tables Vol C Tables 4.2.6.8 and 6.1.1.4'
N N 0.0061 0.0033 'International Tables Vol C Tables 4.2.6.8 and 6.1.1.4'
O O 0.0106 0.0060 'International Tables Vol C Tables 4.2.6.8 and 6.1.1.4'
P P 0.1023 0.0942 'International Tables Vol C Tables 4.2.6.8 and 6.1.1.4'
Zn Zn 0.2839 1.4301 'International Tables Vol C Tables 4.2.6.8 and 6.1.1.4'

loop_
_geom_angle_atom_site_label_1
_geom_angle_atom_site_label_2
_geom_angle_atom_site_label_3
_geom_angle_site_symmetry_1
_geom_angle_site_symmetry_3
_geom_angle
_geom_angle_publ_flag
O1 Zn1 O4 . 2_645 116.04(5) ?
O1 Zn1 O5 . 4_675 108.06(5) ?
O4 Zn1 O5 2_645 4_675 113.58(5) ?
O1 Zn1 O3 . 3_665 114.48(5) ?
O4 Zn1 O3 2_645 3_665 108.30(5) ?
O5 Zn1 O3 4_675 3_665 94.45(4) ?
O1 P1 O2 . . 114.83(7) ?
O1 P1 O3 . . 111.25(7) ?
O2 P1 O3 . . 111.65(7) ?
O1 P1 C1 . . 106.03(7) ?
O2 P1 C1 . . 106.03(7) ?
O3 P1 C1 . . 106.38(6) ?
O6 P2 O4 . . 112.98(7) ?
O6 P2 O5 . . 114.05(7) ?
O4 P2 O5 . . 111.20(7) ?
O6 P2 C4 . . 107.57(6) ?
O4 P2 C4 . . 105.95(6) ?
O5 P2 C4 . . 104.29(6) ?
P1 O1 Zn1 . . 145.53(8) ?
P1 O3 Zn1 . 3_665 127.91(7) ?
P2 O4 Zn1 . 2_655 137.62(7) ?
P2 O5 Zn1 . 4_576 142.34(7) ?
C3 O7 H7A . . 107.0(18) ?
C6 O8 H8A . . 101.6(19) ?
C2 C1 C6 . . 118.38(13) ?
C2 C1 P1 . . 120.27(11) ?
C6 C1 P1 . . 121.34(11) ?
C3 C2 C1 . . 121.54(14) ?
C3 C2 H2A . . 118.3(11) ?
C1 C2 H2A . . 120.1(11) ?
O7 C3 C2 . . 116.88(13) ?
O7 C3 C4 . . 123.19(13) ?
C2 C3 C4 . . 119.93(13) ?
C5 C4 C3 . . 118.52(13) ?
C5 C4 P2 . . 118.11(11) ?
C3 C4 P2 . . 123.32(11) ?
C6 C5 C4 . . 121.45(14) ?
C6 C5 H5A . . 118.1(11) ?
C4 C5 H5A . . 120.4(11) ?
O8 C6 C5 . . 117.94(14) ?
O8 C6 C1 . . 121.95(13) ?
C5 C6 C1 . . 120.11(13) ?
N1 C7 H7B . . 108.8(17) ?
N1 C7 H7C . . 109.5(15) ?
H7B C7 H7C . . 116(2) ?
N1 C7 H7D . . 107.5(14) ?
H7B C7 H7D . . 109(2) ?
H7C C7 H7D . . 106(2) ?
C8 N1 C7 . . 112.97(17) ?
C8 N1 H1A . . 106.0(14) ?
C7 N1 H1A . . 107.9(14) ?
C8 N1 H1B . . 108.3(14) ?
C7 N1 H1B . . 111.4(14) ?
H1A N1 H1B . . 110(2) ?
N1 C8 H8B . . 107.3(14) ?
N1 C8 H8C . . 110.0(14) ?
H8B C8 H8C . . 109(2) ?
N1 C8 H8D . . 104.0(15) ?
H8B C8 H8D . . 111(2) ?
H8C C8 H8D . . 115(2) ?
N2 C9 H9A . . 104.4(14) ?
N2 C9 H9B . . 105.8(14) ?
H9A C9 H9B . . 116(2) ?
N2 C9 H9C . . 107.6(14) ?
H9A C9 H9C . . 109(2) ?
H9B C9 H9C . . 113(2) ?
C10 N2 C9 . . 113.51(16) ?
C10 N2 H2B . . 112.3(17) ?
C9 N2 H2B . . 106.7(16) ?
C10 N2 H2C . . 110.0(14) ?
C9 N2 H2C . . 106.8(14) ?
H2B N2 H2C . . 107(2) ?
N2 C10 H10A . . 108(2) ?
N2 C10 H10B . . 108.4(17) ?
H10A C10 H10B . . 107(2) ?
N2 C10 H10C . . 109.3(16) ?
H10A C10 H10C . . 110(3) ?
H10B C10 H10C . . 114(2) ?

loop_
_geom_bond_atom_site_label_1
_geom_bond_atom_site_label_2
_geom_bond_site_symmetry_2
_geom_bond_distance
_geom_bond_publ_flag
Zn1 O1 . 1.9055(11) ?
Zn1 O3 3_665 1.9671(11) ?
Zn1 O4 2_645 1.9330(11) ?
Zn1 O5 4_675 1.9543(10) ?
P1 O1 . 1.5151(12) ?
P1 O2 . 1.5169(12) ?
P1 O3 . 1.5337(11) ?
P1 C1 . 1.8150(14) ?
P2 O6 . 1.5129(11) ?
P2 O4 . 1.5249(11) ?
P2 O5 . 1.5301(11) ?
P2 C4 . 1.8121(14) ?
O7 C3 . 1.3743(18) ?
O7 H7A . 0.79(3) ?
O8 C6 . 1.3668(19) ?
O8 H8A . 0.86(3) ?
C1 C2 . 1.395(2) ?
C1 C6 . 1.406(2) ?
C2 C3 . 1.392(2) ?
C2 H2A . 0.968(19) ?
C3 C4 . 1.408(2) ?
C4 C5 . 1.394(2) ?
C5 C6 . 1.392(2) ?
C5 H5A . 0.971(19) ?
C7 N1 . 1.480(3) ?
C7 H7B . 0.92(2) ?
C7 H7C . 0.91(2) ?
C7 H7D . 0.96(2) ?
N1 C8 . 1.479(3) ?
N1 H1A . 0.89(2) ?
N1 H1B . 0.89(2) ?
C8 H8B . 1.00(3) ?
C8 H8C . 1.01(3) ?
C8 H8D . 0.98(3) ?
C9 N2 . 1.473(3) ?
C9 H9A . 0.92(2) ?
C9 H9B . 1.03(3) ?
C9 H9C . 0.92(3) ?
N2 C10 . 1.471(2) ?
N2 H2B . 0.83(2) ?
N2 H2C . 1.02(3) ?
C10 H10A . 0.92(4) ?
C10 H10B . 0.98(3) ?
C10 H10C . 0.95(3) ?

loop_
_geom_hbond_atom_site_label_D
_geom_hbond_atom_site_label_H
_geom_hbond_atom_site_label_A
_geom_hbond_site_symmetry_A
_geom_hbond_distance_DH
_geom_hbond_distance_HA
_geom_hbond_distance_DA
_geom_hbond_angle_DHA
O7 H7A O5 1_555 0.79(2) 1.91(2) 2.6510(17) 156(3)
O8 H8A O2 1_555 0.87(3) 1.73(3) 2.5846(18) 168(3)
N1 H1A O2 1_555 0.89(2) 1.88(2) 2.7168(19) 155.2(18)
N1 H1B O6 3_666 0.89(2) 2.02(2) 2.8125(19) 148.3(18)
N2 H2B O3 4_676 0.83(3) 2.07(3) 2.8558(19) 158(2)
N2 H2C O6 1_555 1.03(2) 1.63(2) 2.6518(18) 173(2)
C7 H7C O4 2_645 0.91(2) 2.54(2) 3.443(3) 173.8(19)
C9 H9B O8 2_656 1.03(3) 2.57(2) 3.445(3) 142.6(19)
C10 H10A O8 2_656 0.92(3) 2.42(3) 3.236(3) 148(3)

loop_
_geom_torsion_atom_site_label_1
_geom_torsion_atom_site_label_2
_geom_torsion_atom_site_label_3
_geom_torsion_atom_site_label_4
_geom_torsion_site_symmetry_1
_geom_torsion_site_symmetry_2
_geom_torsion_site_symmetry_3
_geom_torsion_site_symmetry_4
_geom_torsion
_geom_torsion_publ_flag
O2 P1 O1 Zn1 . . . . 37.88(16) ?
O3 P1 O1 Zn1 . . . . -90.15(14) ?
C1 P1 O1 Zn1 . . . . 154.59(13) ?
O1 P1 O3 Zn1 . . . 3_665 -0.87(10) ?
O2 P1 O3 Zn1 . . . 3_665 -130.59(8) ?
C1 P1 O3 Zn1 . . . 3_665 114.17(8) ?
O6 P2 O4 Zn1 . . . 2_655 -63.56(12) ?
O5 P2 O4 Zn1 . . . 2_655 66.18(12) ?
C4 P2 O4 Zn1 . . . 2_655 178.91(10) ?
O6 P2 O5 Zn1 . . . 4_576 43.33(14) ?
O4 P2 O5 Zn1 . . . 4_576 -85.85(13) ?
C4 P2 O5 Zn1 . . . 4_576 160.39(11) ?
O1 P1 C1 C2 . . . . 71.83(13) ?
O2 P1 C1 C2 . . . . -165.68(12) ?
O3 P1 C1 C2 . . . . -46.70(14) ?
O1 P1 C1 C6 . . . . -107.45(13) ?
O2 P1 C1 C6 . . . . 15.04(15) ?
O3 P1 C1 C6 . . . . 134.02(13) ?
C6 C1 C2 C3 . . . . 0.2(2) ?
P1 C1 C2 C3 . . . . -179.06(12) ?
C1 C2 C3 O7 . . . . -177.72(14) ?
C1 C2 C3 C4 . . . . 2.0(2) ?
O7 C3 C4 C5 . . . . 176.85(14) ?
C2 C3 C4 C5 . . . . -2.8(2) ?
O7 C3 C4 P2 . . . . -5.8(2) ?
C2 C3 C4 P2 . . . . 174.51(11) ?
O6 P2 C4 C5 . . . . -43.03(13) ?
O4 P2 C4 C5 . . . . 78.06(13) ?
O5 P2 C4 C5 . . . . -164.49(12) ?
O6 P2 C4 C3 . . . . 139.65(13) ?
O4 P2 C4 C3 . . . . -99.26(13) ?
O5 P2 C4 C3 . . . . 18.19(14) ?
C3 C4 C5 C6 . . . . 1.5(2) ?
P2 C4 C5 C6 . . . . -175.95(12) ?
C4 C5 C6 O8 . . . . 179.76(15) ?
C4 C5 C6 C1 . . . . 0.7(2) ?
C2 C1 C6 O8 . . . . 179.40(15) ?
P1 C1 C6 O8 . . . . -1.3(2) ?
C2 C1 C6 C5 . . . . -1.6(2) ?
P1 C1 C6 C5 . . . . 177.73(12) ?

_cod_database_fobs_code 2243606
